data_2234352
loop_
_publ_author_name
'Siddiqui, Hamid Latif'
'Ahmad, Matloob'
'Gul, Salman'
'Ashraf, Chaudhary Muhammad'
'Parvez, Masood'

_publ_section_title
;
 1-(4-Chlorophenyl)-2-[4-hydroxy-3-(3-methoxybenzoyl)-1,1-dioxo-2<i>H</i>-1\l^6^,2-benzothiazin-2-yl]ethanone
;
_journal_coeditor_code PK2395
_journal_issue 4
_journal_name_full 'Acta Crystallographica Section E'
_journal_page_first o1058
_journal_page_last o1059
_journal_paper_doi 10.1107/S160053681201029X
_journal_volume 68
_journal_year 2012
_chemical_formula_iupac 'C24 H18 Cl N O6 S'
_chemical_formula_moiety 'C24 H18 Cl N O6 S'
_chemical_formula_sum 'C24 H18 Cl N O6 S'
_chemical_formula_weight 483.90
_chemical_name_systematic
;
1-(4-Chlorophenyl)-2-[4-hydroxy-3-(3-methoxybenzoyl)-1,1-dioxo-2<i>H</i>-
1\l^6^,2-benzothiazin-2-yl]ethanone
;
_space_group_IT_number 2
_symmetry_cell_setting triclinic
_symmetry_space_group_name_Hall '-P 1'
_symmetry_space_group_name_H-M 'P -1'
_atom_sites_solution_hydrogens geom
_atom_sites_solution_primary direct
_atom_sites_solution_secondary difmap
_cell_angle_alpha 97.147(2)
_cell_angle_beta 96.934(2)
_cell_angle_gamma 91.166(2)
_cell_formula_units_Z 2
_cell_length_a 7.2656(2)
_cell_length_b 11.4237(4)
_cell_length_c 12.8997(5)
_cell_measurement_reflns_used 4426
_cell_measurement_temperature 123(2)
_cell_measurement_theta_max 27.48
_cell_measurement_theta_min 1.00
_cell_volume 1053.91(6)
_computing_cell_refinement 'DENZO (Otwinowski & Minor, 1997)'
_computing_data_collection 'COLLECT (Hooft, 1998)'
_computing_data_reduction 'SCALEPACK (Otwinowski & Minor, 1997)'
_computing_molecular_graphics 'ORTEP-3 for Windows (Farrugia, 1997)'
_computing_publication_material 'SHELXL97 (Sheldrick, 2008)'
_computing_structure_refinement 'SHELXL97 (Sheldrick, 2008)'
_computing_structure_solution 'SHELXS97 (Sheldrick, 2008)'
_diffrn_ambient_temperature 123(2)
_diffrn_measured_fraction_theta_full 0.991
_diffrn_measured_fraction_theta_max 0.981
_diffrn_measurement_device_type 'Nonius KappaCCD'
_diffrn_measurement_method '\w and \f scans'
_diffrn_radiation_monochromator graphite
_diffrn_radiation_source 'fine-focus sealed tube'
_diffrn_radiation_type MoK\a
_diffrn_radiation_wavelength 0.71073
_diffrn_reflns_av_R_equivalents 0.0412
_diffrn_reflns_av_sigmaI/netI 0.0505
_diffrn_reflns_limit_h_max 9
_diffrn_reflns_limit_h_min -9
_diffrn_reflns_limit_k_max 14
_diffrn_reflns_limit_k_min -14
_diffrn_reflns_limit_l_max 16
_diffrn_reflns_limit_l_min -16
_diffrn_reflns_number 8755
_diffrn_reflns_theta_full 25.00
_diffrn_reflns_theta_max 27.46
_diffrn_reflns_theta_min 3.21
_diffrn_standards_number 0
_exptl_absorpt_coefficient_mu 0.325
_exptl_absorpt_correction_T_max 0.994
_exptl_absorpt_correction_T_min 0.938
_exptl_absorpt_correction_type multi-scan
_exptl_absorpt_process_details '(<i>SORTAV</i>; Blessing, 1997)'
_exptl_crystal_colour Colorless
_exptl_crystal_density_diffrn 1.525
_exptl_crystal_density_method 'not measured'
_exptl_crystal_description Plate
_exptl_crystal_F_000 500
_exptl_crystal_size_max 0.20
_exptl_crystal_size_mid 0.12
_exptl_crystal_size_min 0.02
_refine_diff_density_max 0.400
_refine_diff_density_min -0.461
_refine_ls_extinction_method none
_refine_ls_goodness_of_fit_ref 1.091
_refine_ls_hydrogen_treatment constr
_refine_ls_matrix_type full
_refine_ls_number_parameters 300
_refine_ls_number_reflns 4729
_refine_ls_number_restraints 0
_refine_ls_restrained_S_all 1.091
_refine_ls_R_factor_all 0.0732
_refine_ls_R_factor_gt 0.0543
_refine_ls_shift/su_max 0.000
_refine_ls_shift/su_mean 0.000
_refine_ls_structure_factor_coef Fsqd
_refine_ls_weighting_details 'calc w=1/[\s^2^(Fo^2^)+(0.0049P)^2^+2.1351P] where P=(Fo^2^+2Fc^2^)/3'
_refine_ls_weighting_scheme calc
_refine_ls_wR_factor_gt 0.0992
_refine_ls_wR_factor_ref 0.1109
_reflns_number_gt 3796
_reflns_number_total 4729
_reflns_threshold_expression I>2\s(I)
_cod_data_source_file pk2395.cif
_cod_data_source_block I
_cod_database_code 2234352
_cod_database_fobs_code 2234352

loop_
_symmetry_equiv_pos_as_xyz
'x, y, z'
'-x, -y, -z'

loop_
_atom_site_type_symbol
_atom_site_label
_atom_site_fract_x
_atom_site_fract_y
_atom_site_fract_z
_atom_site_U_iso_or_equiv
_atom_site_adp_type
_atom_site_calc_flag
_atom_site_refinement_flags
_atom_site_occupancy
_atom_site_symmetry_multiplicity
Cl Cl1 0.27652(11) 0.84583(6) 0.39721(6) 0.02956(18) Uani d . 1 1
S S1 0.08312(9) 0.16251(6) 0.34160(5) 0.01952(15) Uani d . 1 1
O O1 0.2480(3) 0.12646(17) 0.39870(15) 0.0259(4) Uani d . 1 1
O O2 -0.0328(3) 0.24442(17) 0.39351(15) 0.0249(4) Uani d . 1 1
O O3 0.2434(3) -0.05681(16) 0.07934(16) 0.0243(4) Uani d . 1 1
H H3O 0.3375 -0.0270 0.0593 0.036 Uiso calc R 1 1
O O4 0.4778(3) 0.10707(16) 0.06442(16) 0.0253(4) Uani d . 1 1
O O5 0.6259(3) 0.48812(16) 0.41015(15) 0.0240(4) Uani d . 1 1
O O6 0.1052(3) 0.36792(17) 0.03952(14) 0.0227(4) Uani d . 1 1
N N1 0.1451(3) 0.21848(18) 0.23821(17) 0.0164(4) Uani d . 1 1
C C1 -0.0525(4) 0.0389(2) 0.2786(2) 0.0206(6) Uani d . 1 1
C C2 -0.2090(4) 0.0013(3) 0.3183(2) 0.0313(7) Uani d . 1 1
H H2 -0.2473 0.0428 0.3801 0.038 Uiso calc R 1 1
C C3 -0.3088(5) -0.0976(3) 0.2662(3) 0.0375(8) Uani d . 1 1
H H3 -0.4161 -0.1248 0.2928 0.045 Uiso calc R 1 1
C C4 -0.2535(4) -0.1572(3) 0.1758(2) 0.0303(7) Uani d . 1 1
H H4 -0.3233 -0.2251 0.1409 0.036 Uiso calc R 1 1
C C5 -0.0983(4) -0.1195(2) 0.1354(2) 0.0237(6) Uani d . 1 1
H H5 -0.0618 -0.1611 0.0732 0.028 Uiso calc R 1 1
C C6 0.0048(4) -0.0198(2) 0.1867(2) 0.0192(5) Uani d . 1 1
C C7 0.1702(4) 0.0231(2) 0.1447(2) 0.0190(5) Uani d . 1 1
C C8 0.2433(3) 0.1361(2) 0.1725(2) 0.0163(5) Uani d . 1 1
C C9 0.4103(4) 0.1743(2) 0.1327(2) 0.0184(5) Uani d . 1 1
C C10 0.4997(3) 0.2931(2) 0.1685(2) 0.0168(5) Uani d . 1 1
C C11 0.5250(3) 0.3394(2) 0.2740(2) 0.0178(5) Uani d . 1 1
H H11 0.4856 0.2948 0.3252 0.021 Uiso calc R 1 1
C C12 0.6081(3) 0.4512(2) 0.3051(2) 0.0179(5) Uani d . 1 1
C C13 0.6657(3) 0.5170(2) 0.2303(2) 0.0188(5) Uani d . 1 1
H H13 0.7200 0.5939 0.2510 0.023 Uiso calc R 1 1
C C14 0.6429(4) 0.4690(2) 0.1249(2) 0.0206(6) Uani d . 1 1
H H14 0.6834 0.5133 0.0737 0.025 Uiso calc R 1 1
C C15 0.5621(3) 0.3577(2) 0.0934(2) 0.0193(5) Uani d . 1 1
H H15 0.5490 0.3252 0.0213 0.023 Uiso calc R 1 1
C C16 0.6796(4) 0.6090(2) 0.4448(2) 0.0257(6) Uani d . 1 1
H H16A 0.6735 0.6261 0.5206 0.031 Uiso calc R 1 1
H H16B 0.5954 0.6599 0.4071 0.031 Uiso calc R 1 1
H H16C 0.8067 0.6239 0.4303 0.031 Uiso calc R 1 1
C C17 -0.0038(3) 0.2799(2) 0.1785(2) 0.0182(5) Uani d . 1 1
H H17A -0.0939 0.3108 0.2259 0.022 Uiso calc R 1 1
H H17B -0.0708 0.2237 0.1210 0.022 Uiso calc R 1 1
C C18 0.0834(3) 0.3813(2) 0.1327(2) 0.0188(5) Uani d . 1 1
C C19 0.1369(3) 0.4937(2) 0.2017(2) 0.0174(5) Uani d . 1 1
C C20 0.1938(3) 0.5903(2) 0.1556(2) 0.0194(5) Uani d . 1 1
H H20 0.2023 0.5816 0.0821 0.023 Uiso calc R 1 1
C C21 0.2381(4) 0.6983(2) 0.2152(2) 0.0216(6) Uani d . 1 1
H H21 0.2760 0.7640 0.1834 0.026 Uiso calc R 1 1
C C22 0.2262(4) 0.7091(2) 0.3228(2) 0.0208(6) Uani d . 1 1
C C23 0.1736(4) 0.6146(2) 0.3712(2) 0.0204(5) Uani d . 1 1
H H23 0.1694 0.6232 0.4451 0.025 Uiso calc R 1 1
C C24 0.1272(4) 0.5073(2) 0.3102(2) 0.0189(5) Uani d . 1 1
H H24 0.0884 0.4421 0.3423 0.023 Uiso calc R 1 1

loop_
_atom_site_aniso_label
_atom_site_aniso_U_11
_atom_site_aniso_U_22
_atom_site_aniso_U_33
_atom_site_aniso_U_12
_atom_site_aniso_U_13
_atom_site_aniso_U_23
Cl1 0.0383(4) 0.0188(3) 0.0307(4) -0.0049(3) 0.0109(3) -0.0061(3)
S1 0.0242(3) 0.0169(3) 0.0169(3) -0.0042(2) 0.0053(3) -0.0019(2)
O1 0.0325(11) 0.0223(10) 0.0219(10) -0.0043(8) 0.0000(8) 0.0033(8)
O2 0.0308(11) 0.0224(10) 0.0216(10) -0.0046(8) 0.0120(8) -0.0047(8)
O3 0.0277(11) 0.0173(10) 0.0282(11) -0.0027(8) 0.0123(9) -0.0042(8)
O4 0.0288(11) 0.0194(10) 0.0285(11) -0.0001(8) 0.0143(9) -0.0048(8)
O5 0.0311(11) 0.0205(10) 0.0191(10) -0.0030(8) 0.0034(8) -0.0018(8)
O6 0.0262(10) 0.0241(10) 0.0175(10) 0.0008(8) 0.0038(8) -0.0004(8)
N1 0.0167(10) 0.0129(10) 0.0195(11) -0.0018(8) 0.0048(8) -0.0007(8)
C1 0.0244(14) 0.0163(13) 0.0200(14) -0.0057(10) 0.0042(11) -0.0018(10)
C2 0.0358(17) 0.0320(17) 0.0262(16) -0.0103(13) 0.0137(13) -0.0040(13)
C3 0.0399(19) 0.0396(19) 0.0328(18) -0.0191(15) 0.0130(14) -0.0014(14)
C4 0.0330(16) 0.0261(16) 0.0296(16) -0.0137(12) 0.0014(13) -0.0001(13)
C5 0.0286(15) 0.0198(14) 0.0218(14) -0.0042(11) 0.0028(11) -0.0001(11)
C6 0.0218(13) 0.0152(13) 0.0204(13) -0.0021(10) 0.0035(10) 0.0014(10)
C7 0.0228(13) 0.0167(13) 0.0168(13) 0.0018(10) 0.0015(10) -0.0004(10)
C8 0.0170(12) 0.0146(12) 0.0178(13) 0.0008(9) 0.0054(10) 0.0008(10)
C9 0.0200(13) 0.0164(13) 0.0184(13) 0.0015(10) 0.0024(10) 0.0005(10)
C10 0.0144(12) 0.0159(13) 0.0205(13) 0.0022(9) 0.0040(10) 0.0011(10)
C11 0.0168(12) 0.0178(13) 0.0194(13) 0.0019(10) 0.0049(10) 0.0023(10)
C12 0.0164(12) 0.0196(13) 0.0169(13) 0.0028(10) 0.0019(10) -0.0018(10)
C13 0.0170(12) 0.0179(13) 0.0211(14) 0.0003(10) 0.0012(10) 0.0018(10)
C14 0.0190(13) 0.0236(14) 0.0204(14) 0.0011(10) 0.0040(11) 0.0062(11)
C15 0.0174(12) 0.0226(14) 0.0171(13) -0.0003(10) 0.0029(10) -0.0010(10)
C16 0.0257(14) 0.0248(15) 0.0239(15) -0.0054(11) 0.0046(11) -0.0089(12)
C17 0.0156(12) 0.0184(13) 0.0195(13) 0.0001(10) 0.0010(10) -0.0007(10)
C18 0.0152(12) 0.0197(13) 0.0209(14) 0.0032(10) 0.0010(10) 0.0015(10)
C19 0.0158(12) 0.0163(13) 0.0194(13) 0.0034(9) 0.0012(10) 0.0006(10)
C20 0.0185(12) 0.0241(14) 0.0161(13) 0.0032(10) 0.0032(10) 0.0033(10)
C21 0.0210(13) 0.0191(13) 0.0258(15) 0.0008(10) 0.0061(11) 0.0045(11)
C22 0.0180(13) 0.0177(13) 0.0255(14) 0.0011(10) 0.0037(11) -0.0032(11)
C23 0.0204(13) 0.0215(14) 0.0187(13) 0.0010(10) 0.0028(10) -0.0001(11)
C24 0.0203(13) 0.0183(13) 0.0191(13) 0.0015(10) 0.0049(10) 0.0033(10)

loop_
_atom_type_symbol
_atom_type_description
_atom_type_scat_dispersion_real
_atom_type_scat_dispersion_imag
_atom_type_scat_source
C C 0.0033 0.0016 'International Tables Vol C Tables 4.2.6.8 and 6.1.1.4'
H H 0.0000 0.0000 'International Tables Vol C Tables 4.2.6.8 and 6.1.1.4'
Cl Cl 0.1484 0.1585 'International Tables Vol C Tables 4.2.6.8 and 6.1.1.4'
N N 0.0061 0.0033 'International Tables Vol C Tables 4.2.6.8 and 6.1.1.4'
O O 0.0106 0.0060 'International Tables Vol C Tables 4.2.6.8 and 6.1.1.4'
S S 0.1246 0.1234 'International Tables Vol C Tables 4.2.6.8 and 6.1.1.4'

loop_
_geom_angle_atom_site_label_1
_geom_angle_atom_site_label_2
_geom_angle_atom_site_label_3
_geom_angle
O1 S1 O2 119.52(12)
O1 S1 N1 107.09(11)
O2 S1 N1 108.26(11)
O1 S1 C1 110.53(13)
O2 S1 C1 109.33(12)
N1 S1 C1 100.32(12)
C7 O3 H3O 109.5
C12 O5 C16 117.7(2)
C8 N1 C17 113.8(2)
C8 N1 S1 112.71(17)
C17 N1 S1 115.04(16)
C2 C1 C6 121.5(2)
C2 C1 S1 121.3(2)
C6 C1 S1 117.13(19)
C1 C2 C3 118.8(3)
C1 C2 H2 120.6
C3 C2 H2 120.6
C4 C3 C2 120.5(3)
C4 C3 H3 119.8
C2 C3 H3 119.8
C5 C4 C3 120.9(3)
C5 C4 H4 119.5
C3 C4 H4 119.5
C4 C5 C6 119.6(3)
C4 C5 H5 120.2
C6 C5 H5 120.2
C5 C6 C1 118.7(2)
C5 C6 C7 120.7(2)
C1 C6 C7 120.6(2)
O3 C7 C8 123.0(2)
O3 C7 C6 114.5(2)
C8 C7 C6 122.5(2)
C7 C8 N1 118.4(2)
C7 C8 C9 121.1(2)
N1 C8 C9 120.4(2)
O4 C9 C8 119.2(2)
O4 C9 C10 119.0(2)
C8 C9 C10 121.7(2)
C11 C10 C15 119.9(2)
C11 C10 C9 121.5(2)
C15 C10 C9 118.6(2)
C10 C11 C12 120.2(2)
C10 C11 H11 119.9
C12 C11 H11 119.9
O5 C12 C13 124.6(2)
O5 C12 C11 115.4(2)
C13 C12 C11 120.1(2)
C14 C13 C12 119.4(2)
C14 C13 H13 120.3
C12 C13 H13 120.3
C15 C14 C13 120.9(2)
C15 C14 H14 119.5
C13 C14 H14 119.5
C14 C15 C10 119.5(2)
C14 C15 H15 120.2
C10 C15 H15 120.2
O5 C16 H16A 109.5
O5 C16 H16B 109.5
H16A C16 H16B 109.5
O5 C16 H16C 109.5
H16A C16 H16C 109.5
H16B C16 H16C 109.5
N1 C17 C18 109.1(2)
N1 C17 H17A 109.9
C18 C17 H17A 109.9
N1 C17 H17B 109.9
C18 C17 H17B 109.9
H17A C17 H17B 108.3
O6 C18 C19 121.9(2)
O6 C18 C17 118.8(2)
C19 C18 C17 119.3(2)
C20 C19 C24 118.9(2)
C20 C19 C18 118.4(2)
C24 C19 C18 122.6(2)
C21 C20 C19 121.0(2)
C21 C20 H20 119.5
C19 C20 H20 119.5
C20 C21 C22 118.7(2)
C20 C21 H21 120.7
C22 C21 H21 120.7
C23 C22 C21 121.8(2)
C23 C22 Cl1 119.5(2)
C21 C22 Cl1 118.6(2)
C22 C23 C24 118.8(2)
C22 C23 H23 120.6
C24 C23 H23 120.6
C23 C24 C19 120.8(2)
C23 C24 H24 119.6
C19 C24 H24 119.6

loop_
_geom_bond_atom_site_label_1
_geom_bond_atom_site_label_2
_geom_bond_distance
Cl1 C22 1.736(3)
S1 O1 1.425(2)
S1 O2 1.4302(19)
S1 N1 1.654(2)
S1 C1 1.758(3)
O3 C7 1.328(3)
O3 H3O 0.8400
O4 C9 1.247(3)
O5 C12 1.358(3)
O5 C16 1.429(3)
O6 C18 1.222(3)
N1 C8 1.445(3)
N1 C17 1.490(3)
C1 C2 1.383(4)
C1 C6 1.400(4)
C2 C3 1.384(4)
C2 H2 0.9500
C3 C4 1.383(4)
C3 H3 0.9500
C4 C5 1.380(4)
C4 H4 0.9500
C5 C6 1.398(4)
C5 H5 0.9500
C6 C7 1.476(4)
C7 C8 1.374(4)
C8 C9 1.453(3)
C9 C10 1.488(4)
C10 C11 1.387(4)
C10 C15 1.398(4)
C11 C12 1.392(4)
C11 H11 0.9500
C12 C13 1.391(4)
C13 C14 1.390(4)
C13 H13 0.9500
C14 C15 1.382(4)
C14 H14 0.9500
C15 H15 0.9500
C16 H16A 0.9800
C16 H16B 0.9800
C16 H16C 0.9800
C17 C18 1.524(4)
C17 H17A 0.9900
C17 H17B 0.9900
C18 C19 1.484(4)
C19 C20 1.395(4)
C19 C24 1.399(4)
C20 C21 1.380(4)
C20 H20 0.9500
C21 C22 1.392(4)
C21 H21 0.9500
C22 C23 1.382(4)
C23 C24 1.384(4)
C23 H23 0.9500
C24 H24 0.9500

loop_
_geom_hbond_atom_site_label_D
_geom_hbond_atom_site_label_H
_geom_hbond_atom_site_label_A
_geom_hbond_site_symmetry_A
_geom_hbond_distance_DH
_geom_hbond_distance_HA
_geom_hbond_distance_DA
_geom_hbond_angle_DHA
_geom_hbond_publ_flag
O3 H3O O4 2_655 0.84 2.32 2.926(3) 129.2 y
C3 H3 Cl1 1_445 0.95 2.78 3.711(3) 167.0 y
O3 H3O O4 . 0.84 1.81 2.546(3) 145.0 y
C17 H17A O2 . 0.99 2.37 2.885(3) 111.2 n
C24 H24 O2 . 0.95 2.60 3.534(3) 169.1 y

loop_
_cod_related_entry_id
_cod_related_entry_database
_cod_related_entry_code
1 ChemSpider 30657629
